data_4066851
loop_
_publ_author_name
'V\'elez, Carmen L'
'Markwick, Phineus R. L.'
'Holland, Ryan L.'
'Dipasquale, Antonio G.'
'Rheingold, Arnold L.'
'O'Connor, Joseph M'

_publ_section_title
;
 Cobalt 1,3-Diisopropyl-1H-imidazol-2-ylidene Complexes: Synthesis,
 Solid-State Structures, and Quantum Chemistry Calculations.
;
_journal_issue 24
_journal_name_full Organometallics
_journal_page_first 6695
_journal_page_last 6702
_journal_paper_doi 10.1021/om100680c
_journal_volume 29
_journal_year 2010
_chemical_formula_moiety 'C20 H26 Co N2 O2 S'
_chemical_formula_sum 'C20 H26 Co N2 O2 S'
_chemical_formula_weight 417.42
_chemical_name_systematic
; 
 ? 
;
_space_group_IT_number 61
_symmetry_cell_setting orthorhombic
_symmetry_space_group_name_Hall '-P 2ac 2ab'
_symmetry_space_group_name_H-M 'P b c a'
_atom_sites_solution_hydrogens geom
_atom_sites_solution_primary direct
_atom_sites_solution_secondary difmap
_audit_creation_method SHELXL-97
_cell_angle_alpha 90.00
_cell_angle_beta 90.00
_cell_angle_gamma 90.00
_cell_formula_units_Z 8
_cell_length_a 14.7040(4)
_cell_length_b 14.0265(4)
_cell_length_c 18.9878(5)
_cell_measurement_reflns_used 3586
_cell_measurement_temperature 100(2)
_cell_measurement_theta_max 68.3
_cell_measurement_theta_min 4.7
_cell_volume 3916.15(19)
_computing_cell_refinement 'Bruker SMART'
_computing_data_collection 'Bruker SMART'
_computing_data_reduction 'Bruker SAINT'
_computing_molecular_graphics 'Bruker SHELXTL'
_computing_publication_material 'Bruker SHELXTL'
_computing_structure_refinement 'SHELXL-97 (Sheldrick, 1997)'
_computing_structure_solution 'SHELXL-97 (Sheldrick, 1997)'
_diffrn_ambient_temperature 100(2)
_diffrn_measured_fraction_theta_full 1.000
_diffrn_measured_fraction_theta_max 0.999
_diffrn_measurement_device_type 'CCD area detector'
_diffrn_measurement_method 'phi and omega scans'
_diffrn_radiation_monochromator graphite
_diffrn_radiation_source 'fine-focus sealed tube'
_diffrn_radiation_type CuK\a
_diffrn_radiation_wavelength 1.54178
_diffrn_reflns_av_R_equivalents 0.0641
_diffrn_reflns_av_sigmaI/netI 0.0307
_diffrn_reflns_limit_h_max 17
_diffrn_reflns_limit_h_min -17
_diffrn_reflns_limit_k_max 15
_diffrn_reflns_limit_k_min -16
_diffrn_reflns_limit_l_max 22
_diffrn_reflns_limit_l_min -22
_diffrn_reflns_number 30135
_diffrn_reflns_theta_full 68.25
_diffrn_reflns_theta_max 68.25
_diffrn_reflns_theta_min 4.66
_exptl_absorpt_coefficient_mu 7.995
_exptl_absorpt_correction_T_max 0.3435
_exptl_absorpt_correction_T_min 0.1268
_exptl_absorpt_correction_type multi-scan
_exptl_absorpt_process_details SADABS
_exptl_crystal_colour orange
_exptl_crystal_density_diffrn 1.416
_exptl_crystal_density_method 'not measured'
_exptl_crystal_description needle
_exptl_crystal_F_000 1752
_exptl_crystal_size_max 0.44
_exptl_crystal_size_mid 0.20
_exptl_crystal_size_min 0.17
_refine_diff_density_max 0.243
_refine_diff_density_min -0.374
_refine_diff_density_rms 0.052
_refine_ls_extinction_method none
_refine_ls_goodness_of_fit_ref 1.029
_refine_ls_hydrogen_treatment constr
_refine_ls_matrix_type full
_refine_ls_number_parameters 239
_refine_ls_number_reflns 3586
_refine_ls_number_restraints 0
_refine_ls_restrained_S_all 1.029
_refine_ls_R_factor_all 0.0502
_refine_ls_R_factor_gt 0.0330
_refine_ls_shift/su_max 0.001
_refine_ls_shift/su_mean 0.000
_refine_ls_structure_factor_coef Fsqd
_refine_ls_weighting_details 'calc w=1/[\s^2^(Fo^2^)+(0.0308P)^2^+3.1009P] where P=(Fo^2^+2Fc^2^)/3'
_refine_ls_weighting_scheme calc
_refine_ls_wR_factor_gt 0.0697
_refine_ls_wR_factor_ref 0.0761
_reflns_number_gt 2824
_reflns_number_total 3586
_reflns_threshold_expression >2sigma(I)
_cod_data_source_file om100680c_si_002.cif
_cod_data_source_block clv277re
_cod_depositor_comments
;
The following automatic conversions were performed:

'_symmetry_cell_setting' value 'Orthorhombic' changed to
'orthorhombic' according to
/home/saulius/struct/CIF-dictionaries/cif_core.dic dictionary named
'cif_core.dic' version 2.4.1 from 2010-06-29.

Automatic conversion script
Id: cif_fix_values 1715 2011-07-08 13:25:40Z adriana 
;
_cod_database_code 4066851

loop_
_symmetry_equiv_pos_as_xyz
'x, y, z'
'-x+1/2, -y, z+1/2'
'-x, y+1/2, -z+1/2'
'x+1/2, -y+1/2, -z'
'-x, -y, -z'
'x-1/2, y, -z-1/2'
'x, -y-1/2, z-1/2'
'-x-1/2, y-1/2, z'

loop_
_atom_site_label
_atom_site_type_symbol
_atom_site_fract_x
_atom_site_fract_y
_atom_site_fract_z
_atom_site_U_iso_or_equiv
_atom_site_adp_type
_atom_site_occupancy
_atom_site_symmetry_multiplicity
_atom_site_calc_flag
_atom_site_refinement_flags
C1 C 0.30631(17) 0.39914(17) 0.87056(14) 0.0238(6) Uani 1 1 d .
H1 H 0.2626 0.3514 0.8734 0.029 Uiso 1 1 calc R
C2 C 0.36415(18) 0.4280(2) 0.92529(14) 0.0298(6) Uani 1 1 d .
H2 H 0.3642 0.4046 0.9711 0.036 Uiso 1 1 calc R
C3 C 0.42180(17) 0.49846(18) 0.89816(14) 0.0283(6) Uani 1 1 d .
H3 H 0.4685 0.5285 0.9226 0.034 Uiso 1 1 calc R
C4 C 0.39706(17) 0.51641(17) 0.82738(14) 0.0252(6) Uani 1 1 d .
H4 H 0.4235 0.5610 0.7975 0.030 Uiso 1 1 calc R
C5 C 0.32562(16) 0.45486(17) 0.81054(13) 0.0217(5) Uani 1 1 d .
H5 H 0.2960 0.4512 0.7674 0.026 Uiso 1 1 calc R
C6 C 0.42433(14) 0.25409(16) 0.79474(12) 0.0138(5) Uani 1 1 d .
C7 C 0.38893(15) 0.10030(16) 0.77255(12) 0.0172(5) Uani 1 1 d .
H7 H 0.3731 0.0369 0.7798 0.021 Uiso 1 1 calc R
C8 C 0.40295(16) 0.14276(16) 0.71060(13) 0.0187(5) Uani 1 1 d .
H8 H 0.3986 0.1145 0.6664 0.022 Uiso 1 1 calc R
C9 C 0.39145(16) 0.15235(16) 0.90008(12) 0.0177(5) Uani 1 1 d .
H9 H 0.4139 0.2087 0.9252 0.021 Uiso 1 1 calc R
C10 C 0.29167(16) 0.13884(17) 0.91845(13) 0.0220(5) Uani 1 1 d .
H10A H 0.2575 0.1930 0.9025 0.033 Uiso 1 1 calc R
H10B H 0.2853 0.1327 0.9686 0.033 Uiso 1 1 calc R
H10C H 0.2692 0.0823 0.8959 0.033 Uiso 1 1 calc R
C11 C 0.44763(17) 0.06710(19) 0.92295(14) 0.0273(6) Uani 1 1 d .
H11A H 0.4241 0.0104 0.9012 0.041 Uiso 1 1 calc R
H11B H 0.4446 0.0607 0.9732 0.041 Uiso 1 1 calc R
H11C H 0.5097 0.0762 0.9089 0.041 Uiso 1 1 calc R
C12 C 0.44512(16) 0.30975(17) 0.67032(12) 0.0197(5) Uani 1 1 d .
H12 H 0.4637 0.3683 0.6946 0.024 Uiso 1 1 calc R
C13 C 0.35973(17) 0.33172(18) 0.62823(13) 0.0259(6) Uani 1 1 d .
H13A H 0.3422 0.2764 0.6018 0.039 Uiso 1 1 calc R
H13B H 0.3716 0.3836 0.5965 0.039 Uiso 1 1 calc R
H13C H 0.3115 0.3491 0.6598 0.039 Uiso 1 1 calc R
C14 C 0.52339(19) 0.2779(2) 0.62406(14) 0.0322(6) Uani 1 1 d .
H14A H 0.5765 0.2681 0.6526 0.048 Uiso 1 1 calc R
H14B H 0.5357 0.3261 0.5894 0.048 Uiso 1 1 calc R
H14C H 0.5075 0.2194 0.6009 0.048 Uiso 1 1 calc R
C15 C 0.62898(15) 0.26490(16) 0.87217(12) 0.0161(5) Uani 1 1 d .
C16 C 0.65709(16) 0.19274(16) 0.82715(13) 0.0197(5) Uani 1 1 d .
H16 H 0.6514 0.1999 0.7787 0.024 Uiso 1 1 calc R
C17 C 0.69371(16) 0.10977(16) 0.85513(13) 0.0213(5) Uani 1 1 d .
H17 H 0.7130 0.0613 0.8252 0.026 Uiso 1 1 calc R
C18 C 0.70168(16) 0.09871(17) 0.92716(13) 0.0212(5) Uani 1 1 d .
H18 H 0.7273 0.0435 0.9457 0.025 Uiso 1 1 calc R
C19 C 0.67150(16) 0.17002(18) 0.97144(13) 0.0220(5) Uani 1 1 d .
H19 H 0.6755 0.1619 1.0200 0.026 Uiso 1 1 calc R
C20 C 0.63536(15) 0.25346(17) 0.94449(13) 0.0201(5) Uani 1 1 d .
H20 H 0.6155 0.3014 0.9746 0.024 Uiso 1 1 calc R
N1 N 0.40242(12) 0.16895(13) 0.82392(9) 0.0141(4) Uani 1 1 d .
N2 N 0.42527(12) 0.23687(13) 0.72446(9) 0.0155(4) Uani 1 1 d .
O1 O 0.62209(11) 0.37616(12) 0.76401(9) 0.0291(4) Uani 1 1 d .
O2 O 0.62970(12) 0.44825(12) 0.88299(11) 0.0340(5) Uani 1 1 d .
S1 S 0.58805(4) 0.37598(4) 0.83702(3) 0.02066(14) Uani 1 1 d .
Co1 Co 0.44025(2) 0.37555(3) 0.839926(19) 0.01549(10) Uani 1 1 d .

loop_
_atom_site_aniso_label
_atom_site_aniso_U_11
_atom_site_aniso_U_22
_atom_site_aniso_U_33
_atom_site_aniso_U_23
_atom_site_aniso_U_13
_atom_site_aniso_U_12
C1 0.0162(12) 0.0148(12) 0.0404(15) -0.0022(11) 0.0090(11) -0.0007(10)
C2 0.0346(16) 0.0335(15) 0.0215(14) 0.0049(11) 0.0062(12) 0.0121(12)
C3 0.0205(14) 0.0259(14) 0.0386(15) -0.0164(12) -0.0060(12) 0.0026(11)
C4 0.0239(13) 0.0148(12) 0.0369(15) 0.0046(11) 0.0088(11) 0.0032(10)
C5 0.0170(13) 0.0236(13) 0.0246(13) -0.0028(10) -0.0016(10) 0.0096(10)
C6 0.0051(10) 0.0162(11) 0.0202(12) 0.0014(9) -0.0006(9) 0.0018(9)
C7 0.0134(11) 0.0128(11) 0.0254(13) -0.0025(9) 0.0000(10) -0.0015(9)
C8 0.0167(12) 0.0161(11) 0.0234(13) -0.0058(10) 0.0017(10) 0.0000(9)
C9 0.0196(12) 0.0172(12) 0.0163(12) 0.0025(9) -0.0026(10) -0.0037(10)
C10 0.0201(13) 0.0213(12) 0.0244(13) 0.0001(10) 0.0024(10) -0.0013(10)
C11 0.0195(13) 0.0297(14) 0.0327(15) 0.0129(12) -0.0039(11) 0.0013(11)
C12 0.0189(12) 0.0198(12) 0.0203(12) 0.0035(10) 0.0038(10) 0.0002(10)
C13 0.0273(15) 0.0269(14) 0.0234(13) 0.0055(11) -0.0058(11) 0.0008(11)
C14 0.0315(15) 0.0327(15) 0.0324(15) 0.0076(12) 0.0150(13) 0.0060(12)
C15 0.0085(11) 0.0155(11) 0.0244(13) 0.0021(10) -0.0020(9) -0.0010(9)
C16 0.0188(12) 0.0194(12) 0.0209(13) -0.0008(10) -0.0022(10) -0.0041(10)
C17 0.0198(13) 0.0163(12) 0.0278(14) -0.0040(10) 0.0006(10) -0.0007(10)
C18 0.0131(12) 0.0194(12) 0.0310(14) 0.0040(10) -0.0036(10) 0.0009(10)
C19 0.0179(13) 0.0299(14) 0.0183(12) 0.0040(11) -0.0025(10) 0.0014(11)
C20 0.0126(12) 0.0231(13) 0.0246(13) -0.0044(10) 0.0019(10) 0.0020(10)
N1 0.0110(9) 0.0125(9) 0.0188(10) 0.0015(7) -0.0017(8) -0.0009(7)
N2 0.0114(9) 0.0163(10) 0.0187(10) 0.0004(8) 0.0003(8) 0.0010(8)
O1 0.0163(9) 0.0309(10) 0.0401(11) 0.0181(8) 0.0074(8) 0.0014(8)
O2 0.0206(10) 0.0167(9) 0.0647(14) -0.0031(9) -0.0159(9) -0.0034(7)
S1 0.0115(3) 0.0151(3) 0.0353(3) 0.0058(3) -0.0035(2) -0.0014(2)
Co1 0.01034(18) 0.01292(18) 0.0232(2) -0.00087(16) -0.00024(16) -0.00033(15)

loop_
_atom_type_symbol
_atom_type_description
_atom_type_scat_dispersion_real
_atom_type_scat_dispersion_imag
_atom_type_scat_source
C C 0.0181 0.0091 'International Tables Vol C Tables 4.2.6.8 and 6.1.1.4'
H H 0.0000 0.0000 'International Tables Vol C Tables 4.2.6.8 and 6.1.1.4'
N N 0.0311 0.0180 'International Tables Vol C Tables 4.2.6.8 and 6.1.1.4'
O O 0.0492 0.0322 'International Tables Vol C Tables 4.2.6.8 and 6.1.1.4'
S S 0.3331 0.5567 'International Tables Vol C Tables 4.2.6.8 and 6.1.1.4'
Co Co -2.3653 3.6143 'International Tables Vol C Tables 4.2.6.8 and 6.1.1.4'

loop_
_geom_angle_atom_site_label_1
_geom_angle_atom_site_label_2
_geom_angle_atom_site_label_3
_geom_angle
C2 C1 C5 108.5(2)
C2 C1 Co1 71.27(15)
C5 C1 Co1 70.83(14)
C3 C2 C1 107.3(2)
C3 C2 Co1 68.97(14)
C1 C2 Co1 69.55(14)
C2 C3 C4 108.6(2)
C2 C3 Co1 71.78(15)
C4 C3 Co1 70.96(14)
C5 C4 C3 107.5(2)
C5 C4 Co1 70.74(14)
C3 C4 Co1 69.22(14)
C4 C5 C1 108.0(2)
C4 C5 Co1 70.26(14)
C1 C5 Co1 69.67(14)
N1 C6 N2 104.35(19)
N1 C6 Co1 128.87(16)
N2 C6 Co1 126.58(16)
C8 C7 N1 106.8(2)
C7 C8 N2 107.1(2)
N1 C9 C11 110.24(19)
N1 C9 C10 110.52(19)
C11 C9 C10 111.20(19)
N2 C12 C14 110.44(19)
N2 C12 C13 110.03(19)
C14 C12 C13 112.5(2)
C20 C15 C16 120.4(2)
C20 C15 S1 119.39(18)
C16 C15 S1 120.19(18)
C15 C16 C17 119.4(2)
C18 C17 C16 120.4(2)
C19 C18 C17 119.6(2)
C18 C19 C20 120.8(2)
C19 C20 C15 119.4(2)
C6 N1 C7 111.02(18)
C6 N1 C9 124.51(18)
C7 N1 C9 124.44(19)
C6 N2 C8 110.74(19)
C6 N2 C12 124.25(19)
C8 N2 C12 124.99(19)
O2 S1 O1 114.55(11)
O2 S1 C15 103.73(10)
O1 S1 C15 103.71(10)
O2 S1 Co1 113.77(8)
O1 S1 Co1 111.30(7)
C15 S1 Co1 108.82(7)
C6 Co1 C3 164.30(10)
C6 Co1 C1 98.66(9)
C3 Co1 C1 66.00(10)
C6 Co1 C4 138.64(10)
C3 Co1 C4 39.82(10)
C1 Co1 C4 66.02(10)
C6 Co1 C5 104.70(9)
C3 Co1 C5 66.04(10)
C1 Co1 C5 39.50(9)
C4 Co1 C5 39.00(10)
C6 Co1 C2 126.12(10)
C3 Co1 C2 39.25(10)
C1 Co1 C2 39.18(10)
C4 Co1 C2 66.13(10)
C5 Co1 C2 65.89(10)
C6 Co1 S1 96.48(6)
C3 Co1 S1 98.19(7)
C1 Co1 S1 162.40(8)
C4 Co1 S1 107.36(7)
C5 Co1 S1 142.75(7)
C2 Co1 S1 123.41(8)

loop_
_geom_bond_atom_site_label_1
_geom_bond_atom_site_label_2
_geom_bond_distance
C1 C2 1.403(4)
C1 C5 1.411(3)
C1 Co1 2.080(2)
C2 C3 1.400(4)
C2 Co1 2.102(3)
C3 C4 1.415(4)
C3 Co1 2.066(2)
C4 C5 1.397(4)
C4 Co1 2.089(2)
C5 Co1 2.095(2)
C6 N1 1.355(3)
C6 N2 1.356(3)
C6 Co1 1.922(2)
C7 C8 1.335(3)
C7 N1 1.385(3)
C8 N2 1.385(3)
C9 N1 1.473(3)
C9 C11 1.517(3)
C9 C10 1.520(3)
C12 N2 1.479(3)
C12 C14 1.515(3)
C12 C13 1.520(3)
C15 C20 1.386(3)
C15 C16 1.388(3)
C15 S1 1.799(2)
C16 C17 1.388(3)
C17 C18 1.382(3)
C18 C19 1.380(3)
C19 C20 1.383(3)
O1 S1 1.4740(18)
O2 S1 1.4712(18)
S1 Co1 2.1741(6)
